data_7050245
loop_
_publ_author_name
'G. Gokel'
'Leonard J. Barbour'
'Jiaxin Hu'

_publ_section_title
;
Ferrocene Derivatives as Receptors to Explore
Ammonium Cation-pi Interactions
;
_journal_name_full 'New J.Chem.(Nouv.J.Chim.)'
_journal_year 2004
_chemical_formula_sum 'C40 H48 Fe2 N2 O'
_chemical_formula_weight 684.50
_chemical_name_common JXH-II-076
_space_group_IT_number 15
_symmetry_cell_setting monoclinic
_symmetry_space_group_name_Hall '-C 2yc'
_symmetry_space_group_name_H-M 'C 1 2/c 1'
_atom_sites_solution_hydrogens geom
_atom_sites_solution_primary direct
_atom_sites_solution_secondary difmap
_cell_angle_alpha 90.00
_cell_angle_beta 110.715(3)
_cell_angle_gamma 90.00
_cell_formula_units_Z 4
_cell_length_a 31.690(5)
_cell_length_b 5.9141(9)
_cell_length_c 19.117(3)
_cell_measurement_reflns_used ?
_cell_measurement_temperature 173(2)
_cell_measurement_theta_max ?
_cell_measurement_theta_min ?
_cell_volume 3351.2(9)
_diffrn_ambient_temperature 173(2)
_diffrn_detector_area_resol_mean ?
_diffrn_measurement_device_type 'Bruker SMART Apex CCD diffractometer'
_diffrn_measurement_method 'omega scans'
_diffrn_radiation_monochromator graphite
_diffrn_radiation_source 'fine-focus sealed tube'
_diffrn_radiation_type MoK\a
_diffrn_radiation_wavelength 0.71073
_diffrn_reflns_av_R_equivalents 0.0488
_diffrn_reflns_av_sigmaI/netI 0.0661
_diffrn_reflns_limit_h_max 30
_diffrn_reflns_limit_h_min -40
_diffrn_reflns_limit_k_max 5
_diffrn_reflns_limit_k_min -7
_diffrn_reflns_limit_l_max 24
_diffrn_reflns_limit_l_min -23
_diffrn_reflns_number 9145
_diffrn_reflns_theta_max 27.11
_diffrn_reflns_theta_min 2.21
_diffrn_standards_decay_% 0.0
_diffrn_standards_interval_count ?
_diffrn_standards_interval_time ?
_diffrn_standards_number ?
_exptl_absorpt_coefficient_mu 0.900
_exptl_absorpt_correction_T_max 0.9154
_exptl_absorpt_correction_T_min 0.8063
_exptl_absorpt_correction_type multi-scan
_exptl_absorpt_process_details ?
_exptl_crystal_colour colorless
_exptl_crystal_density_diffrn 1.357
_exptl_crystal_density_meas ?
_exptl_crystal_density_method 'not measured'
_exptl_crystal_description prism
_exptl_crystal_F_000 1448
_exptl_crystal_size_max 0.25
_exptl_crystal_size_mid 0.25
_exptl_crystal_size_min 0.10
_refine_ls_extinction_coef ?
_refine_ls_extinction_method none
_refine_ls_goodness_of_fit_ref 0.997
_refine_ls_hydrogen_treatment mixed
_refine_ls_matrix_type full
_refine_ls_number_parameters 208
_refine_ls_number_reflns 3688
_refine_ls_number_restraints 0
_refine_ls_restrained_S_all 0.997
_refine_ls_R_factor_all 0.0734
_refine_ls_R_factor_gt 0.0433
_refine_ls_shift/su_max 0.011
_refine_ls_shift/su_mean 0.001
_refine_ls_structure_factor_coef Fsqd
_refine_ls_weighting_details 'calc w=1/[\s^2^(Fo^2^)+(0.0418P)^2^+1.0584P] where P=(Fo^2^+2Fc^2^)/3'
_refine_ls_weighting_scheme calc
_refine_ls_wR_factor_gt 0.0861
_refine_ls_wR_factor_ref 0.0972
_reflns_number_gt 2640
_reflns_number_total 3688
_reflns_threshold_expression >2sigma(I)
_cod_original_sg_symbol_H-M 'C 2/c'
_cod_database_code 7050245

loop_
_symmetry_equiv_pos_as_xyz
'x, y, z'
'-x, y, -z+1/2'
'x+1/2, y+1/2, z'
'-x+1/2, y+1/2, -z+1/2'
'-x, -y, -z'
'x, -y, z-1/2'
'-x+1/2, -y+1/2, -z'
'x+1/2, -y+1/2, z-1/2'

loop_
_atom_site_label
_atom_site_type_symbol
_atom_site_fract_x
_atom_site_fract_y
_atom_site_fract_z
_atom_site_U_iso_or_equiv
_atom_site_adp_type
_atom_site_occupancy
_atom_site_symmetry_multiplicity
_atom_site_calc_flag
_atom_site_refinement_flags
_atom_site_disorder_assembly
_atom_site_disorder_group
Fe1 Fe 0.153843(11) 0.14651(6) 0.05040(2) 0.02025(12) Uani 1 1 d . . .
C1 C 0.08629(8) 0.1335(4) -0.01262(14) 0.0225(5) Uani 1 1 d . . .
C4 C 0.22201(8) 0.1117(4) 0.10446(14) 0.0224(6) Uani 1 1 d . . .
N5 N 0.01512(7) 0.1963(4) -0.12500(12) 0.0258(5) Uani 1 1 d . . .
C6 C 0.29559(8) -0.0640(4) 0.18417(14) 0.0233(6) Uani 1 1 d . . .
C7 C 0.31242(9) -0.2523(5) 0.15952(15) 0.0310(6) Uani 1 1 d . . .
H7 H 0.2925 -0.3708 0.1349 0.037 Uiso 1 1 calc R . .
C8 C 0.24550(8) -0.0428(5) 0.16960(15) 0.0279(6) Uani 1 1 d . . .
H8A H 0.2315 -0.1946 0.1592 0.033 Uiso 1 1 calc R . .
H8B H 0.2412 0.0167 0.2150 0.033 Uiso 1 1 calc R . .
C9 C 0.06408(8) 0.2344(5) -0.08927(15) 0.0272(6) Uani 1 1 d . . .
H9A H 0.0696 0.3995 -0.0856 0.033 Uiso 1 1 calc R . .
H9B H 0.0791 0.1724 -0.1225 0.033 Uiso 1 1 calc R . .
C10 C 0.20817(8) 0.3380(4) 0.10988(15) 0.0263(6) Uani 1 1 d . . .
H10 H 0.2117 0.4167 0.1549 0.032 Uiso 1 1 calc R . .
C11 C 0.09333(8) 0.2473(5) 0.05631(15) 0.0269(6) Uani 1 1 d . . .
H11 H 0.0844 0.3980 0.0614 0.032 Uiso 1 1 calc R . .
C12 C 0.21016(8) 0.0622(5) 0.02696(14) 0.0247(6) Uani 1 1 d . . .
H12 H 0.2153 -0.0772 0.0067 0.030 Uiso 1 1 calc R . .
C13 C 0.12261(8) -0.1104(5) 0.08452(15) 0.0282(6) Uani 1 1 d . . .
H13 H 0.1369 -0.2412 0.1114 0.034 Uiso 1 1 calc R . .
C14 C 0.37118(9) 0.0891(5) 0.23185(16) 0.0355(7) Uani 1 1 d . . .
H14 H 0.3912 0.2065 0.2571 0.043 Uiso 1 1 calc R . .
C15 C 0.18798(8) 0.4265(5) 0.03587(16) 0.0292(7) Uani 1 1 d . . .
H15 H 0.1758 0.5740 0.0231 0.035 Uiso 1 1 calc R . .
C16 C 0.00351(10) -0.0405(5) -0.14238(17) 0.0405(8) Uani 1 1 d . . .
H16A H -0.0293 -0.0560 -0.1648 0.061 Uiso 1 1 calc R . .
H16B H 0.0147 -0.1301 -0.0963 0.061 Uiso 1 1 calc R . .
H16C H 0.0173 -0.0947 -0.1777 0.061 Uiso 1 1 calc R . .
C17 C -0.01023(9) 0.2924(5) -0.08136(16) 0.0341(7) Uani 1 1 d . . .
H17A H -0.0019 0.4516 -0.0705 0.051 Uiso 1 1 calc R . .
H17B H -0.0031 0.2088 -0.0343 0.051 Uiso 1 1 calc R . .
H17C H -0.0426 0.2810 -0.1100 0.051 Uiso 1 1 calc R . .
C18 C 0.32563(9) 0.1064(5) 0.22046(14) 0.0280(6) Uani 1 1 d . . .
H18 H 0.3147 0.2368 0.2377 0.034 Uiso 1 1 calc R . .
C19 C 0.10429(8) -0.0891(4) 0.00536(15) 0.0232(6) Uani 1 1 d . . .
H19 H 0.1041 -0.2036 -0.0296 0.028 Uiso 1 1 calc R . .
C20 C 0.11597(8) 0.0975(5) 0.11648(15) 0.0286(6) Uani 1 1 d . . .
H20 H 0.1249 0.1307 0.1683 0.034 Uiso 1 1 calc R . .
C21 C 0.18933(8) 0.2560(5) -0.01493(15) 0.0285(6) Uani 1 1 d . . .
H21 H 0.1783 0.2686 -0.0679 0.034 Uiso 1 1 calc R . .
C22 C 0.35799(10) -0.2702(5) 0.17032(17) 0.0379(7) Uani 1 1 d . . .
H22 H 0.3689 -0.4001 0.1528 0.045 Uiso 1 1 calc R . .
C23 C 0.38765(9) -0.0996(5) 0.20645(16) 0.0369(8) Uani 1 1 d . . .
H23 H 0.4188 -0.1114 0.2138 0.044 Uiso 1 1 calc R . .
O3 O 0.0000 0.4899(5) -0.2500 0.0336(7) Uani 1 2 d S . .
H1 H 0.0016(10) 0.391(5) -0.2138(16) 0.045(9) Uiso 1 1 d . . .
